data_4060699
_journal_name_full Organometallics
_journal_year 2003
_chemical_formula_sum 'C45 H56 N4 O2 Ru'
_chemical_formula_weight 786.00
_space_group_IT_number 15
_symmetry_cell_setting monoclinic
_symmetry_space_group_name_Hall '-C 2yc'
_symmetry_space_group_name_H-M 'C 1 2/c 1'
_cell_angle_alpha 90.00
_cell_angle_beta 91.8390(10)
_cell_angle_gamma 90.00
_cell_formula_units_Z 4
_cell_length_a 14.7320(2)
_cell_length_b 17.8590(3)
_cell_length_c 15.6780(2)
_cell_measurement_temperature 150(2)
_cell_volume 4122.74(10)
_diffrn_ambient_temperature 150(2)
_exptl_crystal_density_diffrn 1.265
_cod_depositor_comments
;
The following automatic conversions were performed:
'_symmetry_cell_setting' value 'Monoclinic' changed to 'monoclinic'
according to '/home/saulius/struct/CIF-dictionaries/cif_core.dic'
dictionary named 'cif_core.dic' version 2.4.1 from 2010-06-29.

Automatic conversion script
Id: cif_fix_enum 1527 2010-12-29 10:47:43Z saulius 
;
_cod_original_sg_symbol_H-M 'C 2/c'
_cod_database_code 4060699

loop_
_symmetry_equiv_pos_as_xyz
'x, y, z'
'-x, y, -z+1/2'
'x+1/2, y+1/2, z'
'-x+1/2, y+1/2, -z+1/2'
'-x, -y, -z'
'x, -y, z-1/2'
'-x+1/2, -y+1/2, -z'
'x+1/2, -y+1/2, z-1/2'

loop_
_atom_site_label
_atom_site_type_symbol
_atom_site_fract_x
_atom_site_fract_y
_atom_site_fract_z
_atom_site_U_iso_or_equiv
_atom_site_adp_type
_atom_site_occupancy
_atom_site_symmetry_multiplicity
_atom_site_calc_flag
_atom_site_refinement_flags
_atom_site_disorder_assembly
_atom_site_disorder_group
Ru1 Ru 0.5000 0.30465(2) 0.2500 0.0263(2) Uani 1 2 d SD . .
O1 O 0.5128(12) 0.3105(6) 0.0594(11) 0.084(5) Uani 0.50 1 d P A 2
O101 O 0.4865(7) 0.2926(6) 0.1311(6) 0.041(2) Uani 0.50 1 d P B 1
N1 N 0.4309(2) 0.46952(18) 0.2279(2) 0.0351(8) Uani 1 1 d . . .
N2 N 0.4303(2) 0.14088(19) 0.2655(3) 0.0432(10) Uani 1 1 d . . .
C1 C 0.5198(11) 0.3063(11) 0.1240(15) 0.054(5) Uani 0.50 1 d P A 2
C2 C 0.5000 0.4215(3) 0.2500 0.0240(11) Uani 1 2 d S . .
C3 C 0.4563(3) 0.5435(2) 0.2358(4) 0.0589(16) Uani 1 1 d . . .
H3 H 0.4196 0.5861 0.2236 0.071 Uiso 1 1 calc R . .
C4 C 0.3426(3) 0.4495(2) 0.1918(3) 0.0298(9) Uani 1 1 d . B .
C5 C 0.2765(3) 0.4203(2) 0.2441(3) 0.0310(9) Uani 1 1 d . . .
C6 C 0.1919(3) 0.4046(2) 0.2054(3) 0.0369(10) Uani 1 1 d . B .
H6 H 0.1460 0.3840 0.2395 0.044 Uiso 1 1 calc R . .
C7 C 0.1719(3) 0.4174(3) 0.1207(3) 0.0407(11) Uani 1 1 d . . .
C8 C 0.2384(3) 0.4477(4) 0.0720(3) 0.0571(14) Uani 1 1 d . B .
H8 H 0.2253 0.4577 0.0133 0.069 Uiso 1 1 calc R . .
C9 C 0.3246(3) 0.4643(3) 0.1063(3) 0.0511(13) Uani 1 1 d . . .
C10 C 0.2937(4) 0.4080(3) 0.3378(3) 0.0562(14) Uani 1 1 d . B .
H10A H 0.3175 0.3573 0.3473 0.084 Uiso 1 1 calc R . .
H10B H 0.2368 0.4138 0.3677 0.084 Uiso 1 1 calc R . .
H10C H 0.3381 0.4447 0.3596 0.084 Uiso 1 1 calc R . .
C11 C 0.0790(3) 0.3994(3) 0.0816(4) 0.0603(15) Uani 1 1 d . B .
H11A H 0.0777 0.4122 0.0208 0.090 Uiso 0.50 1 calc PR . .
H11B H 0.0327 0.4286 0.1105 0.090 Uiso 0.50 1 calc PR . .
H11C H 0.0665 0.3459 0.0883 0.090 Uiso 0.50 1 calc PR . .
H11D H 0.0403 0.3789 0.1256 0.090 Uiso 0.50 1 calc PR . .
H11E H 0.0852 0.3626 0.0359 0.090 Uiso 0.50 1 calc PR . .
H11F H 0.0514 0.4453 0.0581 0.090 Uiso 0.50 1 calc PR . .
C12 C 0.3946(4) 0.4981(6) 0.0491(5) 0.117(4) Uani 1 1 d . B .
H12A H 0.3945 0.5527 0.0554 0.175 Uiso 1 1 calc R . .
H12B H 0.3798 0.4850 -0.0104 0.175 Uiso 1 1 calc R . .
H12C H 0.4549 0.4786 0.0653 0.175 Uiso 1 1 calc R . .
C13 C 0.5000 0.1887(3) 0.2500 0.0364(14) Uani 1 2 d S . .
C14 C 0.4573(3) 0.0670(2) 0.2595(4) 0.0529(14) Uani 1 1 d . . .
H14 H 0.4204 0.0242 0.2677 0.063 Uiso 1 1 calc R . .
C15 C 0.3401(3) 0.1650(2) 0.2874(3) 0.0366(10) Uani 1 1 d . B .
C16 C 0.2799(3) 0.1854(2) 0.2230(3) 0.0380(10) Uani 1 1 d . . .
C17 C 0.1939(3) 0.2103(2) 0.2462(3) 0.0361(10) Uani 1 1 d . B .
H17 H 0.1515 0.2259 0.2028 0.043 Uiso 1 1 calc R . .
C18 C 0.1689(3) 0.2129(2) 0.3297(3) 0.0379(10) Uani 1 1 d . . .
C19 C 0.2310(3) 0.1892(3) 0.3923(3) 0.0437(11) Uani 1 1 d . B .
H19 H 0.2139 0.1897 0.4502 0.052 Uiso 1 1 calc R . .
C20 C 0.3179(3) 0.1647(2) 0.3729(3) 0.0407(11) Uani 1 1 d . . .
C21 C 0.3047(4) 0.1832(3) 0.1301(3) 0.0580(14) Uani 1 1 d . B .
H21A H 0.2527 0.1999 0.0944 0.087 Uiso 0.50 1 calc PR . .
H21B H 0.3209 0.1320 0.1144 0.087 Uiso 0.50 1 calc PR . .
H21C H 0.3564 0.2165 0.1213 0.087 Uiso 0.50 1 calc PR . .
H21D H 0.3673 0.1657 0.1257 0.087 Uiso 0.50 1 calc PR . .
H21E H 0.2991 0.2336 0.1057 0.087 Uiso 0.50 1 calc PR . .
H21F H 0.2636 0.1491 0.0988 0.087 Uiso 0.50 1 calc PR . .
C22 C 0.0757(3) 0.2393(3) 0.3521(4) 0.0517(13) Uani 1 1 d . B .
H22A H 0.0664 0.2905 0.3311 0.078 Uiso 1 1 calc R . .
H22B H 0.0702 0.2385 0.4142 0.078 Uiso 1 1 calc R . .
H22C H 0.0299 0.2061 0.3257 0.078 Uiso 1 1 calc R . .
C23 C 0.3845(4) 0.1400(3) 0.4422(4) 0.0612(15) Uani 1 1 d . B .
H23A H 0.3559 0.1433 0.4976 0.092 Uiso 1 1 calc R . .
H23B H 0.4381 0.1724 0.4422 0.092 Uiso 1 1 calc R . .
H23C H 0.4027 0.0881 0.4318 0.092 Uiso 1 1 calc R . .
C101 C 0.4979(11) 0.3378(7) 0.0616(11) 0.040(3) Uani 0.50 1 d P B 1
H10H H 0.5553 0.3246 0.0342 0.048 Uiso 0.50 1 calc PR B 1
H10G H 0.5019 0.3906 0.0803 0.048 Uiso 0.50 1 calc PR B 1
C102 C 0.4202(8) 0.3288(7) -0.0014(7) 0.059(3) Uani 0.50 1 d P B 1
H10D H 0.4294 0.3614 -0.0506 0.088 Uiso 0.50 1 calc PR B 1
H10E H 0.3634 0.3425 0.0256 0.088 Uiso 0.50 1 calc PR B 1
H10F H 0.4167 0.2766 -0.0203 0.088 Uiso 0.50 1 calc PR B 1
H1 H 0.396(2) 0.287(5) 0.233(6) 0.15(4) Uiso 1 1 d D . .

loop_
_atom_site_aniso_label
_atom_site_aniso_U_11
_atom_site_aniso_U_22
_atom_site_aniso_U_33
_atom_site_aniso_U_23
_atom_site_aniso_U_13
_atom_site_aniso_U_12
Ru1 0.0229(3) 0.0172(3) 0.0384(3) 0.000 -0.00350(17) 0.000
O1 0.161(13) 0.034(7) 0.056(7) -0.001(6) 0.003(7) 0.021(7)
O101 0.052(6) 0.042(6) 0.029(4) -0.003(4) 0.001(5) 0.006(5)
N1 0.0209(16) 0.0218(17) 0.062(2) 0.0020(16) -0.0083(15) -0.0009(13)
N2 0.0253(17) 0.0190(17) 0.085(3) -0.0057(18) 0.0038(18) -0.0030(14)
C1 0.043(9) 0.046(8) 0.074(10) -0.005(6) 0.021(8) -0.030(7)
C2 0.022(3) 0.024(3) 0.025(3) 0.000 0.001(2) 0.000
C3 0.038(3) 0.017(2) 0.121(5) 0.004(2) -0.019(3) 0.0024(18)
C4 0.0205(19) 0.028(2) 0.040(2) 0.0025(17) -0.0061(16) 0.0002(15)
C5 0.0250(19) 0.0241(19) 0.044(2) 0.0022(17) 0.0013(17) 0.0028(16)
C6 0.025(2) 0.027(2) 0.059(3) 0.0034(19) 0.0075(19) -0.0022(16)
C7 0.029(2) 0.037(2) 0.055(3) -0.007(2) -0.007(2) -0.0001(18)
C8 0.036(3) 0.090(4) 0.044(3) 0.009(3) -0.011(2) -0.001(3)
C9 0.030(2) 0.072(4) 0.051(3) 0.022(3) -0.002(2) -0.006(2)
C10 0.047(3) 0.078(4) 0.044(3) 0.001(3) 0.008(2) 0.012(3)
C11 0.031(3) 0.061(3) 0.088(4) -0.015(3) -0.015(3) -0.007(2)
C12 0.046(3) 0.223(10) 0.080(5) 0.090(6) -0.005(3) -0.033(5)
C13 0.024(3) 0.025(3) 0.059(4) 0.000 -0.002(3) 0.000
C14 0.032(2) 0.021(2) 0.107(4) 0.004(2) 0.018(3) -0.0015(18)
C15 0.024(2) 0.026(2) 0.060(3) -0.0092(19) 0.0047(19) -0.0084(16)
C16 0.029(2) 0.032(2) 0.054(3) -0.0089(19) 0.0029(19) -0.0099(18)
C17 0.028(2) 0.033(2) 0.048(3) -0.0065(19) -0.0019(18) -0.0055(17)
C18 0.032(2) 0.032(2) 0.050(3) -0.0088(19) -0.0013(19) -0.0030(18)
C19 0.044(3) 0.042(3) 0.045(3) -0.005(2) 0.001(2) -0.008(2)
C20 0.034(2) 0.032(2) 0.056(3) -0.004(2) -0.005(2) -0.0074(18)
C21 0.046(3) 0.077(4) 0.052(3) -0.016(3) 0.011(2) -0.017(3)
C22 0.042(3) 0.055(3) 0.059(3) -0.011(2) 0.008(2) 0.006(2)
C23 0.056(3) 0.056(3) 0.070(4) 0.007(3) -0.023(3) -0.004(3)
C101 0.065(7) 0.022(7) 0.034(6) 0.000(6) -0.006(5) 0.011(6)
C102 0.056(6) 0.057(7) 0.063(7) -0.008(5) 0.003(5) 0.002(5)

loop_
_geom_bond_atom_site_label_1
_geom_bond_atom_site_label_2
_geom_bond_distance
_geom_bond_site_symmetry_2
_geom_bond_publ_flag
Ru1 O101 1.881(10) 2_655 ?
Ru1 O101 1.881(10) . ?
Ru1 C1 2.01(2) 2_655 ?
Ru1 C1 2.01(2) . ?
Ru1 C13 2.071(6) . ?
Ru1 C2 2.087(5) . ?
O1 C1 1.02(3) . ?
O101 C101 1.37(2) . ?
N1 C2 1.367(5) . ?
N1 C3 1.378(5) . ?
N1 C4 1.447(5) . ?
N2 C13 1.363(5) . ?
N2 C14 1.382(5) . ?
N2 C15 1.449(5) . ?
C2 N1 1.367(5) 2_655 ?
C3 C3 1.348(9) 2_655 ?
C4 C9 1.384(6) . ?
C4 C5 1.394(6) . ?
C5 C6 1.397(6) . ?
C5 C10 1.498(6) . ?
C6 C7 1.370(7) . ?
C7 C8 1.373(7) . ?
C7 C11 1.515(6) . ?
C8 C9 1.396(7) . ?
C9 C12 1.514(7) . ?
C13 N2 1.363(5) 2_655 ?
C14 C14 1.302(9) 2_655 ?
C15 C16 1.372(6) . ?
C15 C20 1.389(7) . ?
C16 C17 1.403(6) . ?
C16 C21 1.513(7) . ?
C17 C18 1.372(6) . ?
C18 C19 1.386(7) . ?
C18 C22 1.504(6) . ?
C19 C20 1.394(7) . ?
C20 C23 1.506(7) . ?
C101 C102 1.50(2) . ?
